data_7134616
loop_
_publ_author_name
'Xu, Wei-Jian'
'Alikin, Denis'
'Fang, Zi-Luo'
'Romanyuk, Konstantin'
'Verissimo, Luis'
'Zelenovskii, Pavel'
'Zhang, Wei-Xiong'
'Kholkin, Andrei'
'Rocha, Jo\~ao'

_publ_section_title
;
 Unlocking ferroelectricity in a metal-free adamantane derivative via
 targeted symmetry reduction
;
_journal_issue 51
_journal_name_full 'Chemical Communications'
_journal_page_first 9286
_journal_page_last 9289
_journal_paper_doi 10.1039/D5CC01790D
_journal_volume 61
_journal_year 2025
_chemical_formula_moiety 'Br, C10 H18 N'
_chemical_formula_sum 'C10 H18 Br N'
_chemical_formula_weight 232.16
_space_group_crystal_system monoclinic
_space_group_IT_number 11
_space_group_name_Hall '-P 2yb'
_space_group_name_H-M_alt 'P 1 21/m 1'
_atom_sites_solution_hydrogens geom
_atom_sites_solution_primary dual
_audit_creation_date 2024-01-15
_audit_creation_method
;
Olex2 1.2
(compiled 2018.05.29 svn.r3508 for OlexSys, GUI svn.r5506)
;
_audit_update_record
;
2024-04-01 deposited with the CCDC.	2025-05-08 downloaded from the CCDC.
;
_cell_angle_alpha 90
_cell_angle_beta 102.173(6)
_cell_angle_gamma 90
_cell_formula_units_Z 2
_cell_length_a 7.8338(4)
_cell_length_b 6.4470(4)
_cell_length_c 10.1896(6)
_cell_measurement_reflns_used 3489
_cell_measurement_temperature 393
_cell_measurement_theta_max 27.1180
_cell_measurement_theta_min 2.0360
_cell_volume 503.05(5)
_computing_molecular_graphics 'Olex2 (Dolomanov et al., 2009)'
_computing_publication_material 'Olex2 (Dolomanov et al., 2009)'
_computing_structure_refinement 'ShelXL (Sheldrick, 2015)'
_computing_structure_solution 'ShelXT (Sheldrick, 2015)'
_diffrn_ambient_temperature 393
_diffrn_measured_fraction_theta_full 0.999
_diffrn_measured_fraction_theta_max 0.971
_diffrn_measurement_device_type 'multiwire proportional'
_diffrn_measurement_method 'phi and omega scans'
_diffrn_radiation_monochromator graphite
_diffrn_radiation_type MoK\a
_diffrn_radiation_wavelength 0.71073
_diffrn_reflns_av_R_equivalents 0.0405
_diffrn_reflns_av_unetI/netI 0.0448
_diffrn_reflns_Laue_measured_fraction_full 0.999
_diffrn_reflns_Laue_measured_fraction_max 0.971
_diffrn_reflns_limit_h_max 11
_diffrn_reflns_limit_h_min -11
_diffrn_reflns_limit_k_max 9
_diffrn_reflns_limit_k_min -8
_diffrn_reflns_limit_l_max 14
_diffrn_reflns_limit_l_min -14
_diffrn_reflns_number 7881
_diffrn_reflns_point_group_measured_fraction_full 0.999
_diffrn_reflns_point_group_measured_fraction_max 0.971
_diffrn_reflns_theta_full 25.242
_diffrn_reflns_theta_max 30.900
_diffrn_reflns_theta_min 2.045
_exptl_absorpt_coefficient_mu 4.034
_exptl_absorpt_correction_T_max 1.00000
_exptl_absorpt_correction_T_min 0.70007
_exptl_absorpt_correction_type multi-scan
_exptl_absorpt_process_details
;
CrysAlisPro 1.171.42.73a (Rigaku Oxford Diffraction, 2022)
Empirical absorption correction using spherical harmonics,
implemented in SCALE3 ABSPACK scaling algorithm.
;
_exptl_crystal_colour 'clear light colourless'
_exptl_crystal_colour_lustre clear
_exptl_crystal_colour_modifier light
_exptl_crystal_colour_primary colourless
_exptl_crystal_density_diffrn 1.533
_exptl_crystal_description block
_exptl_crystal_F_000 240
_exptl_crystal_size_max 0.32
_exptl_crystal_size_mid 0.28
_exptl_crystal_size_min 0.21
_refine_diff_density_max 0.388
_refine_diff_density_min -0.942
_refine_diff_density_rms 0.133
_refine_ls_extinction_method none
_refine_ls_goodness_of_fit_ref 1.068
_refine_ls_hydrogen_treatment constr
_refine_ls_matrix_type full
_refine_ls_number_parameters 65
_refine_ls_number_reflns 1674
_refine_ls_number_restraints 0
_refine_ls_restrained_S_all 1.068
_refine_ls_R_factor_all 0.0716
_refine_ls_R_factor_gt 0.0439
_refine_ls_shift/su_max 0.001
_refine_ls_shift/su_mean 0.000
_refine_ls_structure_factor_coef Fsqd
_refine_ls_weighting_details 'w=1/[\s^2^(Fo^2^)+(0.0546P)^2^] where P=(Fo^2^+2Fc^2^)/3'
_refine_ls_weighting_scheme calc
_refine_ls_wR_factor_gt 0.0967
_refine_ls_wR_factor_ref 0.1049
_reflns_Friedel_coverage 0.000
_reflns_number_gt 1216
_reflns_number_total 1674
_reflns_threshold_expression 'I > 2\s(I)'
_cod_data_source_file d5cc01790d2.cif
_cod_data_source_block 2-ADAB_393K
_cod_depositor_comments 'Adding full bibliography for 7134614--7134616.cif.'
_cod_database_code 7134616
_shelx_shelxl_version_number 2014/7
_shelx_space_group_comment
;
The symmetry employed for this shelxl refinement is uniquely defined
by the following loop, which should always be used as a source of
symmetry information in preference to the above space-group names.
They are only intended as comments.
;
_shelx_estimated_absorpt_t_max 0.485
_shelx_estimated_absorpt_t_min 0.358
_olex2_refinement_description
;
1. Fixed Uiso
 At 1.2 times of:
  All C(H) groups, All C(H,H) groups, All N(H,H,H) groups
2. Others
 Fixed Sof: H1A(0.5) H1B(0.5) H1C(0.5) H5A(0.5) H5B(0.5)
3.a Ternary CH refined with riding coordinates:
 C1(H1), C2(H2), C4(H4), C6(H6)
3.b Secondary CH2 refined with riding coordinates:
 C5(H5A,H5B), C7(H7A,H7B), C3(H3A,H3B)
3.c Idealised Me refined as rotating group:
 N1(H1A,H1B,H1C)
;
_olex2_submission_special_instructions 'No special instructions were received'

loop_
_space_group_symop_operation_xyz
'x, y, z'
'-x, y+1/2, -z'
'-x, -y, -z'
'x, -y-1/2, z'

loop_
_atom_site_label
_atom_site_type_symbol
_atom_site_fract_x
_atom_site_fract_y
_atom_site_fract_z
_atom_site_U_iso_or_equiv
_atom_site_adp_type
_atom_site_occupancy
_atom_site_site_symmetry_order
_atom_site_calc_flag
_atom_site_refinement_flags_posn
_atom_site_refinement_flags_adp
_atom_site_refinement_flags_occupancy
_atom_site_disorder_assembly
_atom_site_disorder_group
Br1 Br 0.66851(5) 0.2500 0.16251(3) 0.04611(17) Uani 1 2 d S T P . .
N1 N 0.4974(4) 0.7500 0.1666(3) 0.0421(7) Uani 1 2 d S T P . .
H1A H 0.5849 0.6591 0.1807 0.050 Uiso 0.5 1 calc GR . . A -1
H1B H 0.5388 0.8761 0.1561 0.050 Uiso 0.5 1 calc GR . . A -1
H1C H 0.4199 0.7148 0.0929 0.050 Uiso 0.5 1 calc GR . . A -1
C1 C 0.4108(4) 0.7500 0.2849(3) 0.0363(8) Uani 1 2 d S T P . .
H1 H 0.5030 0.7500 0.3665 0.044 Uiso 1 2 calc RS T P . .
C5 C -0.0289(4) 0.7500 0.3131(3) 0.0474(9) Uani 1 2 d S T P . .
H5A H -0.0998 0.6281 0.3182 0.057 Uiso 0.5 1 calc R . . . .
H5B H -0.0998 0.8719 0.3182 0.057 Uiso 0.5 1 calc R . . . .
C2 C 0.3007(3) 0.5574(4) 0.2878(3) 0.0456(6) Uani 1 1 d . . . . .
H2 H 0.3708 0.4331 0.2824 0.055 Uiso 1 1 calc R . . . .
C4 C 0.1283(5) 0.7500 0.4294(4) 0.0453(9) Uani 1 2 d S T P . .
H4 H 0.0893 0.7500 0.5147 0.054 Uiso 1 2 calc RS T P . .
C6 C 0.0316(5) 0.7500 0.1816(4) 0.0522(11) Uani 1 2 d S T P . .
H6 H -0.0702 0.7500 0.1068 0.063 Uiso 1 2 calc RS T P . .
C7 C 0.1417(4) 0.9407(6) 0.1725(3) 0.0597(9) Uani 1 1 d . . . . .
H7A H 0.0726 1.0646 0.1761 0.072 Uiso 1 1 calc R . . . .
H7B H 0.1792 0.9403 0.0876 0.072 Uiso 1 1 calc R . . . .
C3 C 0.2385(4) 0.5586(5) 0.4207(3) 0.0632(9) Uani 1 1 d . . . . .
H3A H 0.1700 0.4350 0.4269 0.076 Uiso 1 1 calc R . . . .
H3B H 0.3387 0.5577 0.4952 0.076 Uiso 1 1 calc R . . . .

loop_
_atom_site_aniso_label
_atom_site_aniso_U_11
_atom_site_aniso_U_22
_atom_site_aniso_U_33
_atom_site_aniso_U_23
_atom_site_aniso_U_13
_atom_site_aniso_U_12
Br1 0.0490(2) 0.0425(3) 0.0492(3) 0.000 0.01567(18) 0.000
N1 0.0407(16) 0.0437(19) 0.0442(18) 0.000 0.0141(13) 0.000
C1 0.0345(17) 0.042(2) 0.0330(17) 0.000 0.0081(14) 0.000
C5 0.0382(19) 0.049(2) 0.058(2) 0.000 0.0173(17) 0.000
C2 0.0523(15) 0.0247(14) 0.0670(17) 0.0111(13) 0.0290(13) 0.0106(11)
C4 0.042(2) 0.056(3) 0.042(2) 0.000 0.0193(17) 0.000
C6 0.0369(19) 0.075(3) 0.041(2) 0.000 -0.0023(16) 0.000
C7 0.0614(18) 0.053(2) 0.072(2) 0.0334(15) 0.0296(16) 0.0287(15)
C3 0.0608(18) 0.067(2) 0.070(2) 0.0392(17) 0.0312(15) 0.0187(16)

loop_
_atom_type_symbol
_atom_type_description
_atom_type_scat_dispersion_real
_atom_type_scat_dispersion_imag
_atom_type_scat_source
C C 0.0033 0.0016 'International Tables Vol C Tables 4.2.6.8 and 6.1.1.4'
H H 0.0000 0.0000 'International Tables Vol C Tables 4.2.6.8 and 6.1.1.4'
Br Br -0.2901 2.4595 'International Tables Vol C Tables 4.2.6.8 and 6.1.1.4'
N N 0.0061 0.0033 'International Tables Vol C Tables 4.2.6.8 and 6.1.1.4'

loop_
_geom_angle_atom_site_label_1
_geom_angle_atom_site_label_2
_geom_angle_atom_site_label_3
_geom_angle
_geom_angle_site_symmetry_1
_geom_angle_site_symmetry_3
_geom_angle_publ_flag
N1 C1 C2 111.78(19) . 4_575 ?
N1 C1 C2 111.78(19) . . ?
C2 C1 C2 110.0(3) 4_575 . ?
C6 C5 C4 109.7(3) . . ?
C1 C2 C7 110.8(2) . 4_575 ?
C1 C2 C3 107.5(3) . . ?
C7 C2 C3 108.8(2) 4_575 . ?
C3 C4 C5 109.4(2) . . ?
C3 C4 C5 109.4(2) 4_575 . ?
C3 C4 C3 108.7(3) . 4_575 ?
C5 C6 C7 110.1(2) . . ?
C5 C6 C7 110.1(2) . 4_575 ?
C7 C6 C7 108.4(3) . 4_575 ?
C6 C7 C2 110.0(2) . 4_575 ?
C4 C3 C2 110.2(2) . . ?

loop_
_geom_bond_atom_site_label_1
_geom_bond_atom_site_label_2
_geom_bond_distance
_geom_bond_site_symmetry_2
_geom_bond_publ_flag
N1 C1 1.503(4) . ?
C1 C2 1.516(3) 4_575 ?
C1 C2 1.516(3) . ?
C5 C4 1.519(5) . ?
C5 C6 1.512(5) . ?
C2 C7 1.522(4) 4_575 ?
C2 C3 1.533(4) . ?
C4 C3 1.519(4) . ?
C4 C3 1.519(4) 4_575 ?
C6 C7 1.516(4) . ?
C6 C7 1.516(4) 4_575 ?
C7 C2 1.522(4) 4_575 ?

loop_
_geom_hbond_atom_site_label_D
_geom_hbond_atom_site_label_H
_geom_hbond_atom_site_label_A
_geom_hbond_distance_DH
_geom_hbond_distance_HA
_geom_hbond_distance_DA
_geom_hbond_angle_DHA
_geom_hbond_site_symmetry_A
N1 H1A Br1 0.89 2.73 3.4946(12) 144.3 .
N1 H1B Br1 0.89 2.61 3.4946(12) 171.9 1_565
N1 H1C Br1 0.89 2.56 3.331(3) 145.7 2_655
